data_4135173
loop_
_publ_author_name
'Yan, Yong'
'Carrington, Elliot J.'
'P\'etuya, R\'emi'
'Whitehead, George F. S.'
'Verma, Ajay'
'Hylton, Rebecca K.'
'Tang, Chiu C.'
'Berry, Neil G.'
'Darling, George R.'
'Dyer, Matthew S.'
'Antypov, Dmytro'
'Katsoulidis, Alexandros P.'
'Rosseinsky, Matthew J.'

_publ_section_title
;
 Amino Acid Residues Determine the Response of Flexible Metal-Organic
 Frameworks to Guests.
;
_journal_name_full 'Journal of the American Chemical Society'
_journal_paper_doi 10.1021/jacs.0c03853
_journal_year 2020
_chemical_absolute_configuration syn
_chemical_formula_moiety 'C7 H7 N3 O5 Zn, 0.95(C2 H3 N)'
_chemical_formula_sum 'C8.9 H9.85 N3.95 O3 Zn'
_chemical_formula_weight 285.49
_space_group_crystal_system trigonal
_space_group_IT_number 146
_space_group_name_Hall 'R 3'
_space_group_name_H-M_alt 'R 3 :H'
_atom_sites_solution_hydrogens geom
_atom_sites_solution_primary direct
_audit_creation_date 2018-08-06
_audit_creation_method
;
Olex2 1.2
(compiled 2018.05.29 svn.r3508 for OlexSys, GUI svn.r5506)
;
_cell_angle_alpha 90
_cell_angle_beta 90
_cell_angle_gamma 120
_cell_formula_units_Z 18
_cell_length_a 27.8332(3)
_cell_length_b 27.8332(3)
_cell_length_c 10.14011(14)
_cell_measurement_reflns_used 39702
_cell_measurement_temperature 100
_cell_measurement_theta_max 27.5480
_cell_measurement_theta_min 2.1550
_cell_volume 6802.99(14)
_computing_cell_refinement 'CrysAlisPro 1.171.38.46 (Rigaku OD, 2015)'
_computing_data_collection 'CrysAlisPro 1.171.38.46 (Rigaku OD, 2015)'
_computing_data_reduction 'CrysAlisPro 1.171.38.46 (Rigaku OD, 2015)'
_computing_molecular_graphics 'Olex2 (Dolomanov et al., 2009)'
_computing_publication_material 'Olex2 (Dolomanov et al., 2009)'
_computing_structure_refinement 'XL (Sheldrick, 2008)'
_computing_structure_solution 'XS (Sheldrick, 2008)'
_diffrn_ambient_temperature 100
_diffrn_detector 'CCD plate'
_diffrn_measured_fraction_theta_full 0.999
_diffrn_measured_fraction_theta_max 0.999
_diffrn_measurement_details
;
List of Runs (angles in degrees, time in seconds):

  # Type    Start    End  Width  t~exp~   \w     \q     \k     \f   Frames
--------------------------------------------------------------------------
  1  \w   -110.00  15.00   1.00    3.00    --  -20.00 -68.00   0.00  125
  2  \w   -110.00  15.00   1.00    3.00    --  -20.00 -68.00 120.00  125
  3  \w   -110.00  15.00   1.00    3.00    --  -20.00 -68.00 240.00  125
  4  \w   -110.00  15.00   1.00    3.00    --  -20.00 -30.00  90.00  125
  5  \w    -50.00  70.00   1.00    3.00    --  -20.00  68.00   0.00  120
  6  \w    -50.00  70.00   1.00    3.00    --  -20.00  68.00 120.00  120
  7  \w    -50.00  70.00   1.00    3.00    --  -20.00  68.00 240.00  120
  8  \w    -50.00  70.00   1.00    3.00    --  -20.00  30.00 -90.00  120
;
_diffrn_measurement_device 'abstract diffractometer'
_diffrn_measurement_device_type 'dtrek-CrysAlisPro-abstract goniometer imported rigaku-d*trek images'
_diffrn_measurement_method '\w scans'
_diffrn_orient_matrix_type 'CrysAlisPro convention (1999,Acta A55,543-557)'
_diffrn_orient_matrix_UB_11 -0.0106134000
_diffrn_orient_matrix_UB_12 -0.0276457000
_diffrn_orient_matrix_UB_13 -0.0222884000
_diffrn_orient_matrix_UB_21 0.0274306000
_diffrn_orient_matrix_UB_22 0.0048037000
_diffrn_orient_matrix_UB_23 -0.0065581000
_diffrn_orient_matrix_UB_31 -0.0008563000
_diffrn_orient_matrix_UB_32 -0.0088712000
_diffrn_orient_matrix_UB_33 0.0659763000
_diffrn_radiation_monochromator graphite
_diffrn_radiation_probe x-ray
_diffrn_radiation_type MoK\a
_diffrn_radiation_wavelength 0.71073
_diffrn_reflns_av_R_equivalents 0.0410
_diffrn_reflns_av_unetI/netI 0.0208
_diffrn_reflns_Laue_measured_fraction_full 0.999
_diffrn_reflns_Laue_measured_fraction_max 0.999
_diffrn_reflns_limit_h_max 36
_diffrn_reflns_limit_h_min -36
_diffrn_reflns_limit_k_max 36
_diffrn_reflns_limit_k_min -36
_diffrn_reflns_limit_l_max 13
_diffrn_reflns_limit_l_min -13
_diffrn_reflns_number 55832
_diffrn_reflns_point_group_measured_fraction_full 0.999
_diffrn_reflns_point_group_measured_fraction_max 0.999
_diffrn_reflns_theta_full 25.242
_diffrn_reflns_theta_max 27.477
_diffrn_reflns_theta_min 2.179
_diffrn_source 'fine-focus sealed X-ray tube'
_diffrn_source_type 'Enhance (Mo) X-ray Source'
_exptl_absorpt_coefficient_mu 1.625
_exptl_absorpt_correction_T_max 1.00000
_exptl_absorpt_correction_T_min 0.88219
_exptl_absorpt_correction_type multi-scan
_exptl_absorpt_process_details
;
CrysAlisPro 1.171.38.46 (Rigaku Oxford Diffraction, 2015)
Empirical absorption correction using spherical harmonics,
 implemented in SCALE3 ABSPACK scaling algorithm.
;
_exptl_crystal_colour white
_exptl_crystal_colour_primary white
_exptl_crystal_density_diffrn 1.254
_exptl_crystal_description irregular
_exptl_crystal_F_000 2608
_exptl_crystal_preparation 'Solvent Exchange in MeCN'
_exptl_crystal_size_max 0.35
_exptl_crystal_size_mid 0.1
_exptl_crystal_size_min 0.1
_refine_diff_density_max 0.975
_refine_diff_density_min -0.348
_refine_diff_density_rms 0.113
_refine_ls_abs_structure_details
;
 Flack x determined using 3270 quotients [(I+)-(I-)]/[(I+)+(I-)]
 (Parsons, Flack and Wagner, Acta Cryst. B69 (2013) 249-259).
;
_refine_ls_abs_structure_Flack 0.003(5)
_refine_ls_extinction_method none
_refine_ls_goodness_of_fit_ref 1.087
_refine_ls_hydrogen_treatment constr
_refine_ls_matrix_type full
_refine_ls_number_parameters 310
_refine_ls_number_reflns 6933
_refine_ls_number_restraints 11
_refine_ls_restrained_S_all 1.091
_refine_ls_R_factor_all 0.0383
_refine_ls_R_factor_gt 0.0371
_refine_ls_shift/su_max 0.000
_refine_ls_shift/su_mean 0.000
_refine_ls_structure_factor_coef Fsqd
_refine_ls_weighting_details 'w=1/[\s^2^(Fo^2^)+(0.0815P)^2^+13.1604P] where P=(Fo^2^+2Fc^2^)/3'
_refine_ls_weighting_scheme calc
_refine_ls_wR_factor_gt 0.1149
_refine_ls_wR_factor_ref 0.1158
_reflns_Friedel_coverage 1.000
_reflns_Friedel_fraction_full 0.999
_reflns_Friedel_fraction_max 0.999
_reflns_number_gt 6734
_reflns_number_total 6933
_reflns_threshold_expression 'I > 2\s(I)'
_cod_data_source_file ZnAlaPyr_MeCN_100K.cif
_cod_data_source_block ZnAlaPyr_MeCN_100K
_cod_original_cell_volume 6802.97(19)
_cod_original_sg_symbol_H-M 'R 3'
_cod_original_formula_sum 'C8.90 H9.85 N3.95 O3 Zn'
_cod_database_code 4135173
_shelxl_version_number 2014/6
_chemical_oxdiff_formula 'Zn C7 H7 N3 O5'
_shelx_space_group_comment
;
The symmetry employed for this shelxl refinement is uniquely defined
by the following loop, which should always be used as a source of
symmetry information in preference to the above space-group names.
They are only intended as comments.
;
_reflns_odcompleteness_completeness 99.83
_reflns_odcompleteness_iscentric 1
_reflns_odcompleteness_theta 27.42
_olex2_refinement_description
;
1. Fixed Uiso
 At 1.2 times of:
  All C(H) groups, All N(H) groups
 At 1.5 times of:
  All C(H,H,H) groups
2. Restrained distances
 C17A-C18A
 1.45 with sigma of 0.02
 C17B-C18B
 1.45 with sigma of 0.02
 C18A-N8A
 2.55 with sigma of 0.02
 C17A-N8A
 1.15 with sigma of 0.02
 N8B-C17B
 1.15 with sigma of 0.02
 N8B-C18B
 2.55 with sigma of 0.02
 N9-C19
 1.15 with sigma of 0.02
 C19-C20
 1.45 with sigma of 0.02
3. Uiso/Uaniso restraints and constraints
N9 \\sim C19 \\sim C20: within 2A with sigma of 0.02 and sigma for terminal
atoms of 0.04
4. Others
 Sof(C15)=Sof(C16)=Sof(H16A)=Sof(H16B)=Sof(H16C)=Sof(N7)=FVAR(1)
 Sof(N8A)=Sof(C17A)=Sof(C18A)=Sof(H18A)=Sof(H18B)=Sof(H18C)=FVAR(2)
 Sof(C17B)=Sof(N8B)=Sof(C18B)=Sof(H18D)=Sof(H18E)=Sof(H18F)=FVAR(3)
 Sof(C19)=Sof(C20)=Sof(H20A)=Sof(H20B)=Sof(H20C)=Sof(N9)=FVAR(4)
5.a Ternary CH refined with riding coordinates:
 C2(H2), C9(H9)
5.b Me refined with riding coordinates:
 C20(H20A,H20B,H20C)
5.c Aromatic/amide H refined with riding coordinates:
 N4(H4), N1(H1), C13(H13), C6(H6), C7(H7), C14(H14)
5.d Idealised Me refined as rotating group:
 C3(H3A,H3B,H3C), C10(H10A,H10B,H10C), C16(H16A,H16B,H16C), C18A(H18A,H18B,
 H18C), C18B(H18D,H18E,H18F)
;
_olex2_submission_special_instructions 'No special instructions were received'
_oxdiff_exptl_absorpt_empirical_details
;
Empirical correction (ABSPACK) includes:
- Absorption correction using spherical harmonics
- Frame scaling
- Detector area scaling
;
_oxdiff_exptl_absorpt_empirical_full_max 1.255
_oxdiff_exptl_absorpt_empirical_full_min 0.810

loop_
_space_group_symop_operation_xyz
'x, y, z'
'-y, x-y, z'
'-x+y, -x, z'
'x+2/3, y+1/3, z+1/3'
'-y+2/3, x-y+1/3, z+1/3'
'-x+y+2/3, -x+1/3, z+1/3'
'x+1/3, y+2/3, z+2/3'
'-y+1/3, x-y+2/3, z+2/3'
'-x+y+1/3, -x+2/3, z+2/3'

loop_
_atom_site_label
_atom_site_type_symbol
_atom_site_fract_x
_atom_site_fract_y
_atom_site_fract_z
_atom_site_U_iso_or_equiv
_atom_site_adp_type
_atom_site_occupancy
_atom_site_site_symmetry_order
_atom_site_calc_flag
_atom_site_refinement_flags_posn
_atom_site_refinement_flags_adp
_atom_site_refinement_flags_occupancy
_atom_site_disorder_assembly
_atom_site_disorder_group
Zn2 Zn 0.31297(2) 0.00518(2) 0.38963(4) 0.01660(14) Uani 1 1 d . . . . .
Zn1 Zn 0.66053(2) 0.01976(2) 0.21419(4) 0.01859(15) Uani 1 1 d . . . . .
O4 O 0.36735(15) 0.08419(15) 0.4114(3) 0.0210(7) Uani 1 1 d . . . . .
N4 N 0.43957(18) 0.19850(17) 0.4370(4) 0.0209(8) Uani 1 1 d . . . . .
H4 H 0.4421 0.2106 0.3578 0.025 Uiso 1 1 calc R . . . .
N2 N 0.35192(18) -0.03482(18) 0.3393(4) 0.0206(8) Uani 1 1 d . . . . .
O1 O 0.58061(15) -0.03431(16) 0.2351(4) 0.0261(8) Uani 1 1 d . . . . .
O3 O 0.44908(18) -0.10182(19) 0.4885(4) 0.0313(9) Uani 1 1 d . . . . .
N6 N 0.69274(18) 0.06956(19) 0.3661(4) 0.0222(9) Uani 1 1 d . . . . .
N3 N 0.26401(18) -0.02457(18) 0.5429(4) 0.0199(8) Uani 1 1 d . . . . .
N1 N 0.46752(18) -0.10616(18) 0.2736(4) 0.0203(8) Uani 1 1 d . . . . .
H1 H 0.4599 -0.1030 0.1930 0.024 Uiso 1 1 calc R . . . .
N5 N 0.6944(2) -0.0248(2) 0.1604(4) 0.0246(9) Uani 1 1 d . . . . .
C11 C 0.4197(2) 0.2177(2) 0.5312(5) 0.0225(10) Uani 1 1 d . . . . .
C8 C 0.4064(2) 0.1006(2) 0.4914(5) 0.0191(9) Uani 1 1 d . . . . .
C13 C 0.7237(2) 0.1243(2) 0.3622(5) 0.0245(10) Uani 1 1 d . . . . .
H13 H 0.7307 0.1459 0.2869 0.029 Uiso 1 1 calc R . . . .
C2 C 0.5081(2) -0.1235(2) 0.3013(5) 0.0206(9) Uani 1 1 d . . . . .
H2 H 0.4977 -0.1452 0.3830 0.025 Uiso 1 1 calc R . . . .
O5 O 0.26064(15) 0.00270(15) 0.2548(3) 0.0220(7) Uani 1 1 d . . . . .
C4 C 0.4418(2) -0.0950(2) 0.3703(5) 0.0200(9) Uani 1 1 d . . . . .
O2 O 0.66252(16) 0.07007(15) 0.0750(3) 0.0224(7) Uani 1 1 d . . . . .
C9 C 0.4572(2) 0.1578(2) 0.4633(5) 0.0226(10) Uani 1 1 d . . . . .
H9 H 0.4723 0.1536 0.3796 0.027 Uiso 1 1 calc R . . . .
C1 C 0.5662(2) -0.0725(2) 0.3174(5) 0.0197(9) Uani 1 1 d . . . . .
O6 O 0.4172(2) 0.20479(19) 0.6483(4) 0.0351(10) Uani 1 1 d . . . . .
C6 C 0.3799(2) -0.0526(2) 0.4117(5) 0.0232(10) Uani 1 1 d . . . . .
H6 H 0.3821 -0.0512 0.5033 0.028 Uiso 1 1 calc R . . . .
C5 C 0.4054(2) -0.0736(2) 0.3300(4) 0.0193(9) Uani 1 1 d . . . . .
C7 C 0.2091(2) -0.0559(2) 0.5369(5) 0.0203(9) Uani 1 1 d . . . . .
H7 H 0.1882 -0.0656 0.4598 0.024 Uiso 1 1 calc R . . . .
C3 C 0.5094(2) -0.1588(2) 0.1888(6) 0.0309(12) Uani 1 1 d . . . . .
H3A H 0.4735 -0.1913 0.1794 0.046 Uiso 1 1 calc GR . . . .
H3B H 0.5365 -0.1697 0.2074 0.046 Uiso 1 1 calc GR . . . .
H3C H 0.5191 -0.1377 0.1084 0.046 Uiso 1 1 calc GR . . . .
C12 C 0.4005(2) 0.2557(2) 0.4869(5) 0.0220(10) Uani 1 1 d . . . . .
C14 C 0.7085(2) -0.0558(2) 0.2328(5) 0.0270(11) Uani 1 1 d . . . . .
H14 H 0.7023 -0.0620 0.3229 0.032 Uiso 1 1 calc R . . . .
C10 C 0.5049(3) 0.1783(3) 0.5612(7) 0.0411(14) Uani 1 1 d . . . . .
H10A H 0.5353 0.2129 0.5309 0.062 Uiso 1 1 calc GR . . . .
H10B H 0.5167 0.1514 0.5686 0.062 Uiso 1 1 calc GR . . . .
H10C H 0.4927 0.1836 0.6458 0.062 Uiso 1 1 calc GR . . . .
C15 C 0.5046(5) 0.0656(5) 0.2162(12) 0.042(3) Uiso 0.622(15) 1 d . . P A 1
C16 C 0.5316(5) 0.0491(6) 0.1334(13) 0.049(3) Uiso 0.622(15) 1 d . . P A 1
H16A H 0.5254 0.0560 0.0440 0.073 Uiso 0.622(15) 1 calc GR . P A 1
H16B H 0.5179 0.0101 0.1451 0.073 Uiso 0.622(15) 1 calc GR . P A 1
H16C H 0.5706 0.0694 0.1522 0.073 Uiso 0.622(15) 1 calc GR . P A 1
N7 N 0.4816(6) 0.0766(6) 0.2943(13) 0.062(3) Uiso 0.622(15) 1 d . . P A 1
N8A N 0.5172(9) 0.0483(10) 0.648(2) 0.066(6) Uiso 0.443(19) 1 d D . P B -1
C17A C 0.5460(9) 0.0483(10) 0.553(2) 0.061(6) Uiso 0.443(19) 1 d D . P B -1
C18A C 0.5751(10) 0.0363(12) 0.465(2) 0.079(7) Uiso 0.443(19) 1 d D . P B -1
H18A H 0.5627 0.0376 0.3773 0.118 Uiso 0.443(19) 1 calc GR . P B -1
H18B H 0.5693 -0.0001 0.4820 0.118 Uiso 0.443(19) 1 calc GR . P B -1
H18C H 0.6139 0.0630 0.4728 0.118 Uiso 0.443(19) 1 calc GR . P B -1
C17B C 0.5155(9) 0.0615(9) 0.7254(19) 0.044(5) Uiso 0.354(16) 1 d D . P C -2
N8B N 0.5145(11) 0.0784(11) 0.830(2) 0.079(8) Uiso 0.354(16) 1 d D . P C -2
C18B C 0.5079(9) 0.0370(9) 0.6027(19) 0.038(5) Uiso 0.354(16) 1 d D . P C -2
H18D H 0.4898 0.0505 0.5454 0.056 Uiso 0.354(16) 1 calc GR . P C -2
H18E H 0.4853 -0.0025 0.6114 0.056 Uiso 0.354(16) 1 calc GR . P C -2
H18F H 0.5433 0.0461 0.5662 0.056 Uiso 0.354(16) 1 calc GR . P C -2
C19 C 0.6511(13) 0.2017(13) 0.351(3) 0.099(9) Uiso 0.480(17) 1 d D U P D 1
C20 C 0.6521(13) 0.2084(14) 0.492(3) 0.102(9) Uiso 0.480(17) 1 d D U P D 1
H20A H 0.6895 0.2329 0.5200 0.152 Uiso 0.480(17) 1 calc R . P D 1
H20B H 0.6293 0.2240 0.5153 0.152 Uiso 0.480(17) 1 calc R . P D 1
H20C H 0.6382 0.1730 0.5335 0.152 Uiso 0.480(17) 1 calc R . P D 1
N9 N 0.6375(14) 0.1886(14) 0.244(3) 0.141(12) Uiso 0.480(17) 1 d D U P D 1

loop_
_atom_site_aniso_label
_atom_site_aniso_U_11
_atom_site_aniso_U_22
_atom_site_aniso_U_33
_atom_site_aniso_U_23
_atom_site_aniso_U_13
_atom_site_aniso_U_12
Zn2 0.0205(3) 0.0205(3) 0.0084(3) -0.00088(19) 0.00016(19) 0.0099(2)
Zn1 0.0226(3) 0.0231(3) 0.0077(3) -0.0005(2) -0.0003(2) 0.0098(2)
O4 0.0253(17) 0.0215(16) 0.0137(15) -0.0003(13) -0.0032(13) 0.0098(14)
N4 0.029(2) 0.022(2) 0.0115(18) 0.0019(15) -0.0011(16) 0.0130(17)
N2 0.028(2) 0.027(2) 0.0091(18) -0.0004(15) 0.0011(15) 0.0159(18)
O1 0.0219(17) 0.0294(19) 0.0180(17) 0.0071(15) -0.0017(14) 0.0059(15)
O3 0.043(2) 0.058(3) 0.0091(16) -0.0005(16) -0.0010(15) 0.037(2)
N6 0.025(2) 0.028(2) 0.0080(18) -0.0002(15) -0.0011(15) 0.0086(17)
N3 0.023(2) 0.025(2) 0.0088(18) 0.0002(15) 0.0012(15) 0.0101(17)
N1 0.024(2) 0.030(2) 0.0105(18) 0.0021(16) 0.0002(15) 0.0170(18)
N5 0.037(2) 0.032(2) 0.0091(19) -0.0010(16) 0.0005(17) 0.020(2)
C11 0.032(3) 0.021(2) 0.013(2) 0.0014(17) 0.0012(19) 0.012(2)
C8 0.024(2) 0.021(2) 0.014(2) 0.0004(17) 0.0022(18) 0.0126(19)
C13 0.028(2) 0.029(3) 0.012(2) 0.0013(19) -0.0003(19) 0.011(2)
C2 0.023(2) 0.026(2) 0.015(2) 0.0010(18) -0.0027(17) 0.013(2)
O5 0.0298(18) 0.0256(18) 0.0111(15) -0.0021(13) -0.0051(14) 0.0143(15)
C4 0.024(2) 0.023(2) 0.013(2) -0.0017(17) -0.0032(17) 0.0115(19)
O2 0.0256(18) 0.0274(18) 0.0127(16) 0.0039(14) 0.0026(13) 0.0122(15)
C9 0.027(2) 0.024(2) 0.019(2) -0.0006(18) -0.0020(19) 0.014(2)
C1 0.023(2) 0.025(2) 0.011(2) -0.0021(17) -0.0007(17) 0.0123(19)
O6 0.062(3) 0.041(2) 0.0144(17) 0.0044(16) 0.0030(18) 0.036(2)
C6 0.028(2) 0.034(3) 0.012(2) -0.0021(19) 0.0004(18) 0.019(2)
C5 0.021(2) 0.026(2) 0.010(2) -0.0003(17) -0.0005(17) 0.0120(19)
C7 0.022(2) 0.025(2) 0.011(2) -0.0043(17) -0.0034(17) 0.0094(19)
C3 0.033(3) 0.032(3) 0.032(3) -0.011(2) -0.006(2) 0.020(2)
C12 0.031(2) 0.021(2) 0.013(2) -0.0005(17) 0.0000(18) 0.012(2)
C14 0.042(3) 0.033(3) 0.012(2) 0.005(2) 0.004(2) 0.023(2)
C10 0.036(3) 0.037(3) 0.041(4) 0.002(3) -0.005(3) 0.012(3)

loop_
_atom_type_symbol
_atom_type_description
_atom_type_scat_dispersion_real
_atom_type_scat_dispersion_imag
_atom_type_scat_source
C C 0.0033 0.0016 'International Tables Vol C Tables 4.2.6.8 and 6.1.1.4'
H H 0.0000 0.0000 'International Tables Vol C Tables 4.2.6.8 and 6.1.1.4'
N N 0.0061 0.0033 'International Tables Vol C Tables 4.2.6.8 and 6.1.1.4'
O O 0.0106 0.0060 'International Tables Vol C Tables 4.2.6.8 and 6.1.1.4'
Zn Zn 0.2839 1.4301 'International Tables Vol C Tables 4.2.6.8 and 6.1.1.4'

loop_
_geom_angle_atom_site_label_1
_geom_angle_atom_site_label_2
_geom_angle_atom_site_label_3
_geom_angle
_geom_angle_site_symmetry_1
_geom_angle_site_symmetry_3
_geom_angle_publ_flag
O4 Zn2 N2 109.18(17) . . ?
O4 Zn2 O5 105.03(15) . . ?
N2 Zn2 O5 113.95(16) . . ?
N3 Zn2 O4 111.64(16) . . ?
N3 Zn2 N2 115.47(18) . . ?
N3 Zn2 O5 100.94(17) . . ?
N6 Zn1 O1 113.31(18) . . ?
N6 Zn1 N5 117.9(2) . . ?
N6 Zn1 O2 102.70(17) . . ?
N5 Zn1 O1 105.13(19) . . ?
O2 Zn1 O1 103.82(15) . . ?
O2 Zn1 N5 113.34(17) . . ?
C8 O4 Zn2 121.7(3) . . ?
C11 N4 C9 122.9(4) . . ?
N3 N2 Zn2 121.2(3) 8_544 . ?
C6 N2 Zn2 131.0(3) . . ?
C6 N2 N3 107.5(4) . 8_544 ?
C1 O1 Zn1 118.6(3) . . ?
N5 N6 Zn1 124.9(4) 5_545 . ?
C13 N6 Zn1 126.4(3) . . ?
C13 N6 N5 108.3(4) . 5_545 ?
N2 N3 Zn2 126.6(3) 6 . ?
C7 N3 Zn2 124.7(3) . . ?
C7 N3 N2 108.6(4) . 6 ?
C4 N1 C2 121.8(4) . . ?
N6 N5 Zn1 122.4(3) 9_654 . ?
C14 N5 Zn1 130.0(4) . . ?
C14 N5 N6 107.6(4) . 9_654 ?
N4 C11 C12 116.1(4) . . ?
O6 C11 N4 122.9(5) . . ?
O6 C11 C12 121.0(5) . . ?
O4 C8 O5 125.4(5) . 6 ?
O4 C8 C9 116.1(4) . . ?
O5 C8 C9 118.3(4) 6 . ?
N6 C13 C12 110.1(5) . 2_655 ?
N1 C2 C1 110.3(4) . . ?
N1 C2 C3 110.0(4) . . ?
C3 C2 C1 108.8(4) . . ?
C8 O5 Zn2 138.9(3) 8_544 . ?
O3 C4 N1 121.6(5) . . ?
O3 C4 C5 121.7(4) . . ?
N1 C4 C5 116.6(4) . . ?
C1 O2 Zn1 139.0(3) 9_654 . ?
N4 C9 C8 110.1(4) . . ?
N4 C9 C10 113.2(5) . . ?
C10 C9 C8 116.4(5) . . ?
O1 C1 C2 117.1(4) . . ?
O1 C1 O2 125.6(5) . 5_545 ?
O2 C1 C2 117.2(4) 5_545 . ?
N2 C6 C5 110.0(4) . . ?
C6 C5 C4 127.2(4) . . ?
C7 C5 C4 128.7(4) 8_544 . ?
C7 C5 C6 104.1(4) 8_544 . ?
N3 C7 C5 109.7(4) . 6 ?
C13 C12 C11 130.3(5) 3_665 . ?
C13 C12 C14 104.1(5) 3_665 4_455 ?
C14 C12 C11 125.6(4) 4_455 . ?
N5 C14 C12 110.0(4) . 7_544 ?
N7 C15 C16 174.3(14) . . ?
N8A C17A C18A 166(3) . . ?
N8B C17B C18B 171(3) . . ?
N9 C19 C20 164(4) . . ?

loop_
_geom_bond_atom_site_label_1
_geom_bond_atom_site_label_2
_geom_bond_distance
_geom_bond_site_symmetry_2
_geom_bond_publ_flag
Zn2 O4 1.961(4) . ?
Zn2 N2 1.970(4) . ?
Zn2 N3 1.957(4) . ?
Zn2 O5 1.974(3) . ?
Zn1 O1 1.978(4) . ?
Zn1 N6 1.963(4) . ?
Zn1 N5 1.974(5) . ?
Zn1 O2 1.970(4) . ?
O4 C8 1.247(6) . ?
N4 C11 1.341(7) . ?
N4 C9 1.468(6) . ?
N2 N3 1.372(5) 8_544 ?
N2 C6 1.333(7) . ?
O1 C1 1.249(6) . ?
O3 C4 1.245(6) . ?
N6 N5 1.372(6) 5_545 ?
N6 C13 1.325(7) . ?
N3 N2 1.372(5) 6 ?
N3 C7 1.329(7) . ?
N1 C2 1.459(6) . ?
N1 C4 1.337(6) . ?
N5 N6 1.372(6) 9_654 ?
N5 C14 1.333(7) . ?
C11 O6 1.233(6) . ?
C11 C12 1.473(7) . ?
C8 O5 1.271(6) 6 ?
C8 C9 1.538(7) . ?
C13 C12 1.387(7) 2_655 ?
C2 C1 1.537(7) . ?
C2 C3 1.519(7) . ?
O5 C8 1.271(6) 8_544 ?
C4 C5 1.468(7) . ?
O2 C1 1.268(6) 9_654 ?
C9 C10 1.521(8) . ?
C1 O2 1.268(6) 5_545 ?
C6 C5 1.395(7) . ?
C5 C7 1.392(7) 8_544 ?
C7 C5 1.392(7) 6 ?
C12 C13 1.387(7) 3_665 ?
C12 C14 1.392(7) 4_455 ?
C14 C12 1.392(7) 7_544 ?
C15 C16 1.349(17) . ?
C15 N7 1.153(17) . ?
N8A C17A 1.248(19) . ?
C17A C18A 1.36(2) . ?
C17B N8B 1.17(2) . ?
C17B C18B 1.383(19) . ?
C19 C20 1.44(2) . ?
C19 N9 1.14(2) . ?
